data_7017157
loop_
_publ_author_name
'Barrett, Simon A.'
'Kilner, Colin A.'
'Halcrow, Malcolm A.'

_publ_section_title
;
 Spin-crossover in [Fe(3-bpp)(2)][BF(4)](2) in different solvents - A
 dramatic stabilisation of the low-spin state in water.
;
_journal_issue 45
_journal_name_full 'Dalton transactions (Cambridge, England : 2003)'
_journal_page_first 12021
_journal_page_last 12024
_journal_paper_doi 10.1039/c1dt10620a
_journal_volume 40
_journal_year 2011
_chemical_formula_moiety 'C22 H18 Fe N10, 2[B F4], 3[C4 H10 O]'
_chemical_formula_sum 'C34 H48 B2 F8 Fe N10 O3'
_chemical_formula_weight 874.29
_chemical_name_systematic
;
Bis[2,6-di(pyrazol-3-yl)pyridine]iron(II) ditetrafluoroborate
tris-diethyl ether solvate
;
_space_group_IT_number 15
_symmetry_cell_setting monoclinic
_symmetry_space_group_name_Hall '-C 2yc'
_symmetry_space_group_name_H-M 'C 1 2/c 1'
_atom_sites_solution_hydrogens geom
_atom_sites_solution_primary Patterson
_atom_sites_solution_secondary difmap
_audit_creation_method SHELXL-97
_cell_angle_alpha 90.00
_cell_angle_beta 103.25(3)
_cell_angle_gamma 90.00
_cell_formula_units_Z 8
_cell_length_a 23.953(5)
_cell_length_b 9.962(2)
_cell_length_c 36.531(7)
_cell_measurement_reflns_used 61922
_cell_measurement_temperature 150(2)
_cell_measurement_theta_max 27.48
_cell_measurement_theta_min 2.22
_cell_volume 8485(3)
_computing_cell_refinement 'APEX 2 software, Bruker Nonius 2004'
_computing_data_collection 'APEX 2 software, Bruker Nonius 2004'
_computing_data_reduction 'SAINT, Bruker Nonius 2004'
_computing_molecular_graphics 'XSEED (Barbour, 2001)'
_computing_publication_material 'local program'
_computing_structure_refinement 'SHELXL-97 (Sheldrick, 1997)'
_computing_structure_solution 'SHELXS-97 (Sheldrick, 1990)'
_diffrn_ambient_temperature 150(2)
_diffrn_detector_area_resol_mean '120 microns'
_diffrn_measured_fraction_theta_full 0.996
_diffrn_measured_fraction_theta_max 0.996
_diffrn_measurement_device_type 'Bruker X8 Apex diffractometer'
_diffrn_measurement_method 'Rotation images'
_diffrn_radiation_monochromator graphite
_diffrn_radiation_source 'rotating anode'
_diffrn_radiation_type MoK\a
_diffrn_radiation_wavelength 0.71073
_diffrn_reflns_av_R_equivalents 0.0586
_diffrn_reflns_av_sigmaI/netI 0.0364
_diffrn_reflns_limit_h_max 30
_diffrn_reflns_limit_h_min -30
_diffrn_reflns_limit_k_max 12
_diffrn_reflns_limit_k_min -10
_diffrn_reflns_limit_l_max 47
_diffrn_reflns_limit_l_min -47
_diffrn_reflns_number 61922
_diffrn_reflns_theta_full 27.48
_diffrn_reflns_theta_max 27.48
_diffrn_reflns_theta_min 2.22
_exptl_absorpt_coefficient_mu 0.436
_exptl_absorpt_correction_T_max 0.709
_exptl_absorpt_correction_T_min 0.537
_exptl_absorpt_correction_type multi-scan
_exptl_absorpt_process_details
;
Sheldrick, G. M. (2002). SADABS v. 2.03. University of
G/ottingen, Germany.
;
_exptl_crystal_colour Orange
_exptl_crystal_density_diffrn 1.369
_exptl_crystal_density_method 'not measured'
_exptl_crystal_description Fragment
_exptl_crystal_F_000 3632
_exptl_crystal_size_max 0.30
_exptl_crystal_size_mid 0.24
_exptl_crystal_size_min 0.12
_refine_diff_density_max 0.703
_refine_diff_density_min -0.526
_refine_diff_density_rms 0.063
_refine_ls_extinction_method none
_refine_ls_goodness_of_fit_ref 1.053
_refine_ls_hydrogen_treatment constr
_refine_ls_matrix_type full
_refine_ls_number_parameters 530
_refine_ls_number_reflns 9680
_refine_ls_number_restraints 0
_refine_ls_restrained_S_all 1.053
_refine_ls_R_factor_all 0.0761
_refine_ls_R_factor_gt 0.0575
_refine_ls_shift/su_max 0.002
_refine_ls_shift/su_mean 0.000
_refine_ls_structure_factor_coef Fsqd
_refine_ls_weighting_details 'calc w=1/[\s^2^(Fo^2^)+(0.0731P)^2^+16.4964P] where P=(Fo^2^+2Fc^2^)/3'
_refine_ls_weighting_scheme calc
_refine_ls_wR_factor_gt 0.1498
_refine_ls_wR_factor_ref 0.1643
_reflns_number_gt 7576
_reflns_number_total 9680
_reflns_threshold_expression >2sigma(I)
_cod_data_source_file c1dt10620a.txt
_cod_data_source_block mh360
_cod_depositor_comments
;
The following automatic conversions were performed:

'_symmetry_cell_setting' value 'Monoclinic' changed to 'monoclinic'
according to /home/saulius/struct/CIF-dictionaries/cif_core.dic
dictionary named 'cif_core.dic' version 2.4.1 from 2010-06-29.

Automatic conversion script
Id: cif_fix_values 1715 2011-07-08 13:25:40Z adriana 
;
_cod_original_sg_symbol_H-M 'C 2/c'
_cod_database_code 7017157

loop_
_symmetry_equiv_pos_as_xyz
'x, y, z'
'-x, y, -z+1/2'
'x+1/2, y+1/2, z'
'-x+1/2, y+1/2, -z+1/2'
'-x, -y, -z'
'x, -y, z-1/2'
'-x+1/2, -y+1/2, -z'
'x+1/2, -y+1/2, z-1/2'

loop_
_atom_site_label
_atom_site_type_symbol
_atom_site_fract_x
_atom_site_fract_y
_atom_site_fract_z
_atom_site_U_iso_or_equiv
_atom_site_adp_type
_atom_site_occupancy
_atom_site_symmetry_multiplicity
_atom_site_calc_flag
_atom_site_refinement_flags
Fe1 Fe 0.602769(14) 0.35943(4) 0.885389(9) 0.03150(11) Uani 1 1 d .
N2 N 0.53713(9) 0.4381(2) 0.90696(6) 0.0372(5) Uani 1 1 d .
C3 C 0.50605(11) 0.5416(3) 0.88943(8) 0.0419(6) Uani 1 1 d .
C4 C 0.46076(13) 0.5959(3) 0.90304(10) 0.0519(7) Uani 1 1 d .
H4 H 0.4387 0.6687 0.8906 0.062 Uiso 1 1 calc R
C5 C 0.44901(14) 0.5402(4) 0.93523(10) 0.0577(8) Uani 1 1 d .
H5 H 0.4186 0.5751 0.9451 0.069 Uiso 1 1 calc R
C6 C 0.48133(13) 0.4342(3) 0.95301(9) 0.0512(7) Uani 1 1 d .
H6 H 0.4736 0.3961 0.9752 0.061 Uiso 1 1 calc R
C7 C 0.52529(12) 0.3844(3) 0.93803(8) 0.0410(6) Uani 1 1 d .
C8 C 0.52460(11) 0.5869(3) 0.85621(8) 0.0412(6) Uani 1 1 d .
N9 N 0.57030(9) 0.5218(2) 0.84886(6) 0.0386(5) Uani 1 1 d .
N10 N 0.57960(11) 0.5814(3) 0.81767(6) 0.0472(6) Uani 1 1 d .
H10 H 0.6074 0.5592 0.8067 0.057 Uiso 1 1 calc R
C11 C 0.54106(17) 0.6791(3) 0.80537(9) 0.0592(9) Uani 1 1 d .
H11 H 0.5393 0.7334 0.7837 0.071 Uiso 1 1 calc R
C12 C 0.50494(15) 0.6870(3) 0.82929(9) 0.0558(8) Uani 1 1 d .
H12 H 0.4736 0.7467 0.8280 0.067 Uiso 1 1 calc R
C13 C 0.56272(13) 0.2723(3) 0.95297(8) 0.0462(7) Uani 1 1 d .
N14 N 0.60245(10) 0.2390(3) 0.93375(7) 0.0502(6) Uani 1 1 d .
N15 N 0.62964(13) 0.1317(3) 0.95308(11) 0.0741(10) Uani 1 1 d .
H15 H 0.6581 0.0882 0.9469 0.089 Uiso 1 1 calc R
C16 C 0.6076(2) 0.0998(4) 0.98305(12) 0.0808(13) Uani 1 1 d .
H16 H 0.6199 0.0286 1.0003 0.097 Uiso 1 1 calc R
C17 C 0.56519(18) 0.1874(4) 0.98374(10) 0.0660(10) Uani 1 1 d .
H17 H 0.5418 0.1909 1.0015 0.079 Uiso 1 1 calc R
N18 N 0.66743(9) 0.2968(2) 0.86030(6) 0.0348(5) Uani 1 1 d .
C19 C 0.72056(11) 0.3506(3) 0.87130(7) 0.0393(6) Uani 1 1 d .
C20 C 0.76367(13) 0.3156(4) 0.85341(9) 0.0530(8) Uani 1 1 d .
H20 H 0.8009 0.3533 0.8612 0.064 Uiso 1 1 calc R
C21 C 0.75146(14) 0.2245(4) 0.82398(10) 0.0613(9) Uani 1 1 d .
H21 H 0.7805 0.1999 0.8114 0.074 Uiso 1 1 calc R
C22 C 0.69709(14) 0.1690(3) 0.81280(9) 0.0529(8) Uani 1 1 d .
H22 H 0.6884 0.1060 0.7928 0.063 Uiso 1 1 calc R
C23 C 0.65573(12) 0.2086(3) 0.83187(7) 0.0386(6) Uani 1 1 d .
C24 C 0.72472(11) 0.4445(3) 0.90244(7) 0.0401(6) Uani 1 1 d .
N25 N 0.67621(10) 0.4648(2) 0.91406(6) 0.0405(5) Uani 1 1 d .
N26 N 0.69031(13) 0.5510(3) 0.94299(7) 0.0551(7) Uani 1 1 d .
H26 H 0.6661 0.5809 0.9559 0.066 Uiso 1 1 calc R
C27 C 0.74591(17) 0.5857(4) 0.94974(9) 0.0648(10) Uani 1 1 d .
H27 H 0.7651 0.6456 0.9687 0.078 Uiso 1 1 calc R
C28 C 0.76975(14) 0.5196(4) 0.92443(8) 0.0547(8) Uani 1 1 d .
H28 H 0.8084 0.5235 0.9222 0.066 Uiso 1 1 calc R
C29 C 0.59630(12) 0.1614(3) 0.82423(7) 0.0406(6) Uani 1 1 d .
N30 N 0.56414(9) 0.2107(3) 0.84651(6) 0.0440(6) Uani 1 1 d .
N31 N 0.51240(11) 0.1498(3) 0.83457(7) 0.0595(8) Uani 1 1 d .
H31 H 0.4825 0.1640 0.8443 0.071 Uiso 1 1 calc R
C32 C 0.51284(15) 0.0652(4) 0.80608(9) 0.0665(11) Uani 1 1 d .
H32 H 0.4815 0.0116 0.7935 0.080 Uiso 1 1 calc R
C33 C 0.56541(15) 0.0692(4) 0.79831(8) 0.0576(9) Uani 1 1 d .
H33 H 0.5785 0.0204 0.7795 0.069 Uiso 1 1 calc R
B34 B 0.63109(15) 0.8995(5) 0.71766(11) 0.0561(9) Uani 1 1 d .
F35 F 0.58777(9) 0.8516(2) 0.73399(5) 0.0612(5) Uani 1 1 d .
F36 F 0.62738(14) 1.0390(3) 0.71656(11) 0.1228(12) Uani 1 1 d .
F37 F 0.62302(12) 0.8545(4) 0.68209(7) 0.1104(11) Uani 1 1 d .
F38 F 0.68397(11) 0.8716(4) 0.73796(9) 0.1185(12) Uani 1 1 d .
B39 B 0.61540(16) 0.7304(4) 0.99786(10) 0.0495(8) Uani 1 1 d .
F40 F 0.65606(9) 0.7899(2) 0.98089(6) 0.0677(6) Uani 1 1 d .
F41 F 0.61322(10) 0.5945(2) 0.99050(7) 0.0785(7) Uani 1 1 d .
F42 F 0.63400(12) 0.7477(3) 1.03544(6) 0.1050(10) Uani 1 1 d .
F43 F 0.56287(11) 0.7845(3) 0.98668(11) 0.1332(14) Uani 1 1 d .
C44 C 0.37579(19) 0.3130(5) 0.84925(12) 0.0810(12) Uani 1 1 d .
H44A H 0.4116 0.3644 0.8538 0.122 Uiso 1 1 calc R
H44B H 0.3440 0.3730 0.8509 0.122 Uiso 1 1 calc R
H44C H 0.3685 0.2727 0.8241 0.122 Uiso 1 1 calc R
C45 C 0.38061(16) 0.2065(5) 0.87766(11) 0.0799(13) Uani 1 1 d .
H45A H 0.3773 0.2457 0.9020 0.096 Uiso 1 1 calc R
H45B H 0.3493 0.1405 0.8697 0.096 Uiso 1 1 calc R
O46 O 0.43518(10) 0.1411(3) 0.88190(7) 0.0647(7) Uani 1 1 d .
C47 C 0.44163(18) 0.0296(5) 0.90794(11) 0.0792(13) Uani 1 1 d .
H47A H 0.4088 -0.0326 0.9004 0.095 Uiso 1 1 calc R
H47B H 0.4424 0.0630 0.9336 0.095 Uiso 1 1 calc R
C48 C 0.49549(18) -0.0413(4) 0.90768(11) 0.0736(11) Uani 1 1 d .
H48A H 0.4931 -0.0806 0.8828 0.110 Uiso 1 1 calc R
H48B H 0.5016 -0.1128 0.9266 0.110 Uiso 1 1 calc R
H48C H 0.5276 0.0222 0.9135 0.110 Uiso 1 1 calc R
C49 C 0.5749(2) 0.3955(5) 0.73878(11) 0.0870(14) Uani 1 1 d .
H49A H 0.5722 0.3408 0.7606 0.130 Uiso 1 1 calc R
H49B H 0.5620 0.3427 0.7158 0.130 Uiso 1 1 calc R
H49C H 0.5506 0.4752 0.7377 0.130 Uiso 1 1 calc R
C50 C 0.6360(2) 0.4380(6) 0.74220(12) 0.0925(15) Uani 1 1 d .
H50A H 0.6605 0.3577 0.7426 0.111 Uiso 1 1 calc R
H50B H 0.6389 0.4934 0.7202 0.111 Uiso 1 1 calc R
O51 O 0.65566(12) 0.5136(3) 0.77594(7) 0.0681(7) Uani 1 1 d .
C52 C 0.71046(19) 0.5757(6) 0.77938(14) 0.0911(15) Uani 1 1 d .
H52A H 0.7115 0.6241 0.7559 0.109 Uiso 1 1 calc R
H52B H 0.7409 0.5063 0.7837 0.109 Uiso 1 1 calc R
C53 C 0.7208(2) 0.6719(7) 0.81170(14) 0.114(2) Uani 1 1 d .
H53A H 0.6905 0.7401 0.8074 0.171 Uiso 1 1 calc R
H53B H 0.7581 0.7156 0.8139 0.171 Uiso 1 1 calc R
H53C H 0.7206 0.6231 0.8350 0.171 Uiso 1 1 calc R
C54 C 0.6430(2) -0.1319(4) 0.88675(11) 0.0769(12) Uani 1 1 d .
H54A H 0.6327 -0.1589 0.9101 0.115 Uiso 1 1 calc R
H54B H 0.6360 -0.2068 0.8689 0.115 Uiso 1 1 calc R
H54C H 0.6196 -0.0547 0.8759 0.115 Uiso 1 1 calc R
C55 C 0.7047(2) -0.0944(5) 0.89486(11) 0.0770(11) Uani 1 1 d .
H55A H 0.7285 -0.1734 0.9047 0.092 Uiso 1 1 calc R
H55B H 0.7150 -0.0648 0.8714 0.092 Uiso 1 1 calc R
O56 O 0.71561(11) 0.0115(3) 0.92195(7) 0.0667(7) Uani 1 1 d .
C57 C 0.77440(19) 0.0455(5) 0.93375(15) 0.0900(14) Uani 1 1 d .
H57A H 0.7882 0.0824 0.9123 0.108 Uiso 1 1 calc R
H57B H 0.7971 -0.0359 0.9428 0.108 Uiso 1 1 calc R
C58 C 0.7822(2) 0.1465(5) 0.96437(15) 0.0946(16) Uani 1 1 d .
H58A H 0.7593 0.2265 0.9553 0.142 Uiso 1 1 calc R
H58B H 0.8228 0.1713 0.9721 0.142 Uiso 1 1 calc R
H58C H 0.7695 0.1085 0.9859 0.142 Uiso 1 1 calc R

loop_
_atom_site_aniso_label
_atom_site_aniso_U_11
_atom_site_aniso_U_22
_atom_site_aniso_U_33
_atom_site_aniso_U_23
_atom_site_aniso_U_13
_atom_site_aniso_U_12
Fe1 0.02889(18) 0.0351(2) 0.03107(18) -0.00566(14) 0.00814(12) -0.00246(14)
N2 0.0362(10) 0.0337(12) 0.0406(11) -0.0072(9) 0.0064(9) -0.0065(9)
C3 0.0391(13) 0.0350(15) 0.0497(15) -0.0084(12) 0.0064(11) -0.0043(11)
C4 0.0400(14) 0.0424(17) 0.074(2) -0.0104(15) 0.0135(14) -0.0001(13)
C5 0.0473(16) 0.057(2) 0.075(2) -0.0196(17) 0.0267(15) -0.0082(15)
C6 0.0540(17) 0.0506(19) 0.0546(16) -0.0117(14) 0.0238(14) -0.0131(14)
C7 0.0433(14) 0.0373(16) 0.0414(13) -0.0076(11) 0.0077(11) -0.0134(11)
C8 0.0403(13) 0.0337(14) 0.0462(14) -0.0039(11) 0.0030(11) -0.0021(11)
N9 0.0441(12) 0.0363(13) 0.0348(10) -0.0001(9) 0.0081(9) -0.0079(9)
N10 0.0632(15) 0.0434(14) 0.0352(11) 0.0005(10) 0.0117(10) -0.0104(12)
C11 0.088(2) 0.0424(18) 0.0392(15) 0.0054(13) -0.0015(15) -0.0039(17)
C12 0.067(2) 0.0401(17) 0.0514(17) 0.0007(13) -0.0049(15) 0.0058(15)
C13 0.0517(16) 0.0376(16) 0.0452(14) -0.0060(12) 0.0026(12) -0.0110(12)
N14 0.0435(13) 0.0363(14) 0.0614(15) -0.0103(11) -0.0076(11) -0.0019(10)
N15 0.0577(17) 0.0411(17) 0.101(3) -0.0191(16) -0.0290(17) 0.0056(13)
C16 0.098(3) 0.057(3) 0.069(2) 0.0135(19) -0.020(2) -0.023(2)
C17 0.079(2) 0.053(2) 0.0542(19) 0.0068(16) -0.0092(17) -0.0207(19)
N18 0.0369(10) 0.0367(12) 0.0315(10) 0.0025(9) 0.0096(8) -0.0049(9)
C19 0.0387(13) 0.0413(15) 0.0396(13) 0.0042(11) 0.0125(10) -0.0073(11)
C20 0.0411(15) 0.061(2) 0.0613(18) -0.0056(15) 0.0214(13) -0.0101(14)
C21 0.0552(18) 0.070(2) 0.069(2) -0.0134(18) 0.0356(16) -0.0047(16)
C22 0.0637(19) 0.0501(19) 0.0513(16) -0.0119(14) 0.0263(14) -0.0059(15)
C23 0.0473(14) 0.0371(15) 0.0338(12) -0.0005(10) 0.0144(10) -0.0066(11)
C24 0.0421(13) 0.0427(16) 0.0351(12) 0.0035(11) 0.0083(10) -0.0123(11)
N25 0.0525(13) 0.0369(13) 0.0341(10) -0.0078(9) 0.0139(9) -0.0140(10)
N26 0.0821(19) 0.0466(16) 0.0405(12) -0.0144(11) 0.0223(12) -0.0239(14)
C27 0.086(2) 0.060(2) 0.0446(16) -0.0055(15) 0.0063(16) -0.0402(19)
C28 0.0534(17) 0.062(2) 0.0466(15) 0.0028(14) 0.0059(13) -0.0271(15)
C29 0.0486(14) 0.0414(16) 0.0313(12) 0.0012(10) 0.0079(10) -0.0113(12)
N30 0.0359(11) 0.0614(17) 0.0333(11) 0.0034(10) 0.0053(9) -0.0127(11)
N31 0.0385(12) 0.092(2) 0.0451(13) 0.0112(14) 0.0029(10) -0.0215(13)
C32 0.065(2) 0.081(3) 0.0447(17) 0.0060(17) -0.0049(14) -0.0361(19)
C33 0.077(2) 0.054(2) 0.0381(14) -0.0037(13) 0.0061(14) -0.0251(17)
B34 0.0436(17) 0.068(3) 0.058(2) 0.0073(18) 0.0156(15) 0.0126(17)
F35 0.0673(12) 0.0623(13) 0.0592(11) 0.0011(9) 0.0254(9) -0.0014(9)
F36 0.123(2) 0.076(2) 0.192(3) 0.025(2) 0.080(2) 0.0030(17)
F37 0.0882(17) 0.179(3) 0.0757(16) -0.0304(18) 0.0424(14) -0.0321(19)
F38 0.0591(14) 0.172(3) 0.114(2) 0.043(2) -0.0021(14) 0.0117(17)
B39 0.0553(19) 0.044(2) 0.0526(18) 0.0019(15) 0.0196(15) -0.0085(15)
F40 0.0748(13) 0.0653(14) 0.0701(12) -0.0016(10) 0.0314(10) -0.0233(11)
F41 0.0962(16) 0.0598(14) 0.0931(15) -0.0230(12) 0.0496(13) -0.0297(12)
F42 0.112(2) 0.150(3) 0.0628(13) -0.0400(16) 0.0400(13) -0.0582(19)
F43 0.0680(16) 0.109(3) 0.223(4) 0.087(3) 0.0335(19) 0.0175(15)
C44 0.077(3) 0.087(3) 0.076(3) -0.003(2) 0.010(2) -0.021(2)
C45 0.059(2) 0.122(4) 0.061(2) 0.001(2) 0.0188(17) -0.011(2)
O46 0.0583(13) 0.0837(19) 0.0545(13) -0.0048(12) 0.0179(11) -0.0146(12)
C47 0.075(2) 0.109(4) 0.055(2) 0.003(2) 0.0190(18) -0.028(2)
C48 0.087(3) 0.067(3) 0.065(2) -0.0085(19) 0.0136(19) -0.024(2)
C49 0.119(4) 0.083(3) 0.057(2) -0.012(2) 0.017(2) -0.017(3)
C50 0.123(4) 0.102(4) 0.058(2) -0.009(2) 0.033(2) 0.009(3)
O51 0.0801(16) 0.0746(18) 0.0549(13) 0.0036(12) 0.0264(12) -0.0025(14)
C52 0.072(3) 0.117(4) 0.091(3) 0.034(3) 0.031(2) 0.001(3)
C53 0.094(3) 0.150(6) 0.084(3) 0.035(3) -0.009(3) -0.060(4)
C54 0.104(3) 0.057(2) 0.058(2) -0.0013(17) -0.007(2) -0.005(2)
C55 0.100(3) 0.062(3) 0.065(2) 0.0039(19) 0.011(2) 0.008(2)
O56 0.0675(15) 0.0516(15) 0.0709(15) 0.0074(12) -0.0053(12) 0.0017(12)
C57 0.070(3) 0.084(3) 0.105(3) 0.016(3) -0.002(2) 0.001(2)
C58 0.074(3) 0.073(3) 0.115(4) 0.009(3) -0.024(3) -0.014(2)

loop_
_atom_type_symbol
_atom_type_description
_atom_type_scat_dispersion_real
_atom_type_scat_dispersion_imag
_atom_type_scat_source
C C 0.0033 0.0016 'International Tables Vol C Tables 4.2.6.8 and 6.1.1.4'
H H 0.0000 0.0000 'International Tables Vol C Tables 4.2.6.8 and 6.1.1.4'
B B 0.0013 0.0007 'International Tables Vol C Tables 4.2.6.8 and 6.1.1.4'
N N 0.0061 0.0033 'International Tables Vol C Tables 4.2.6.8 and 6.1.1.4'
F F 0.0171 0.0103 'International Tables Vol C Tables 4.2.6.8 and 6.1.1.4'
Fe Fe 0.3463 0.8444 'International Tables Vol C Tables 4.2.6.8 and 6.1.1.4'
O O 0.0106 0.0060 'International Tables Vol C Tables 4.2.6.8 and 6.1.1.4'

loop_
_geom_angle_atom_site_label_1
_geom_angle_atom_site_label_2
_geom_angle_atom_site_label_3
_geom_angle
N2 Fe1 N18 174.36(9)
N2 Fe1 N25 104.03(9)
N18 Fe1 N25 75.30(9)
N2 Fe1 N30 105.54(9)
N18 Fe1 N30 75.39(9)
N25 Fe1 N30 150.41(9)
N2 Fe1 N9 75.54(9)
N18 Fe1 N9 98.89(9)
N25 Fe1 N9 94.38(9)
N30 Fe1 N9 94.04(9)
N2 Fe1 N14 75.56(10)
N18 Fe1 N14 109.99(9)
N25 Fe1 N14 91.69(9)
N30 Fe1 N14 94.49(9)
N9 Fe1 N14 151.09(9)
C7 N2 C3 120.5(2)
C7 N2 Fe1 119.82(19)
C3 N2 Fe1 119.71(18)
N2 C3 C4 121.1(3)
N2 C3 C8 113.1(2)
C4 C3 C8 125.8(3)
C5 C4 C3 118.1(3)
C6 C5 C4 120.3(3)
C5 C6 C7 118.9(3)
N2 C7 C6 121.2(3)
N2 C7 C13 113.0(3)
C6 C7 C13 125.8(3)
N9 C8 C12 111.0(3)
N9 C8 C3 115.7(3)
C12 C8 C3 133.3(3)
N10 N9 C8 104.8(2)
N10 N9 Fe1 139.3(2)
C8 N9 Fe1 115.88(18)
C11 N10 N9 111.5(3)
N10 C11 C12 108.3(3)
C11 C12 C8 104.3(3)
N14 C13 C17 111.5(3)
N14 C13 C7 116.1(3)
C17 C13 C7 132.4(3)
C13 N14 N15 103.5(3)
C13 N14 Fe1 115.4(2)
N15 N14 Fe1 141.0(3)
C16 N15 N14 111.9(4)
C17 C16 N15 107.4(4)
C16 C17 C13 105.7(4)
C23 N18 C19 120.3(2)
C23 N18 Fe1 119.76(17)
C19 N18 Fe1 119.81(18)
N18 C19 C20 120.7(3)
N18 C19 C24 112.2(2)
C20 C19 C24 127.1(3)
C21 C20 C19 118.9(3)
C20 C21 C22 120.4(3)
C21 C22 C23 117.9(3)
N18 C23 C22 121.8(3)
N18 C23 C29 112.3(2)
C22 C23 C29 125.9(3)
N25 C24 C28 110.2(3)
N25 C24 C19 115.8(2)
C28 C24 C19 134.0(3)
C24 N25 N26 105.4(2)
C24 N25 Fe1 116.87(17)
N26 N25 Fe1 137.69(19)
N25 N26 C27 111.7(3)
N26 C27 C28 107.6(3)
C27 C28 C24 105.0(3)
N30 C29 C33 111.3(3)
N30 C29 C23 115.9(2)
C33 C29 C23 132.7(3)
C29 N30 N31 104.5(2)
C29 N30 Fe1 116.26(17)
N31 N30 Fe1 139.1(2)
C32 N31 N30 111.2(3)
N31 C32 C33 108.5(3)
C32 C33 C29 104.5(3)
F38 B34 F37 111.9(3)
F38 B34 F36 105.6(4)
F37 B34 F36 108.1(4)
F38 B34 F35 113.2(3)
F37 B34 F35 110.0(3)
F36 B34 F35 107.8(3)
F43 B39 F42 109.0(3)
F43 B39 F41 110.1(3)
F42 B39 F41 108.2(3)
F43 B39 F40 113.2(3)
F42 B39 F40 107.1(3)
F41 B39 F40 109.2(3)
O46 C45 C44 109.0(3)
C45 O46 C47 112.1(3)
O46 C47 C48 109.0(3)
O51 C50 C49 110.0(3)
C50 O51 C52 114.7(3)
O51 C52 C53 109.2(4)
O56 C55 C54 109.8(4)
C57 O56 C55 113.5(4)
O56 C57 C58 109.6(4)

loop_
_geom_bond_atom_site_label_1
_geom_bond_atom_site_label_2
_geom_bond_distance
Fe1 N2 2.068(2)
Fe1 N18 2.069(2)
Fe1 N25 2.109(2)
Fe1 N30 2.113(3)
Fe1 N9 2.127(2)
Fe1 N14 2.137(3)
N2 C7 1.343(3)
N2 C3 1.345(4)
C3 C4 1.401(4)
C3 C8 1.456(4)
C4 C5 1.386(5)
C5 C6 1.380(5)
C6 C7 1.385(4)
C7 C13 1.458(4)
C8 N9 1.351(4)
C8 C12 1.404(4)
N9 N10 1.348(3)
N10 C11 1.346(4)
C11 C12 1.365(5)
C13 N14 1.347(4)
C13 C17 1.397(5)
N14 N15 1.363(4)
N15 C16 1.358(6)
C16 C17 1.344(7)
N18 C23 1.340(3)
N18 C19 1.354(3)
C19 C20 1.387(4)
C19 C24 1.458(4)
C20 C21 1.386(5)
C21 C22 1.387(5)
C22 C23 1.392(4)
C23 C29 1.464(4)
C24 N25 1.341(4)
C24 C28 1.404(4)
N25 N26 1.343(3)
N26 C27 1.343(4)
C27 C28 1.363(5)
C29 N30 1.336(4)
C29 C33 1.403(4)
N30 N31 1.359(3)
N31 C32 1.341(5)
C32 C33 1.353(5)
B34 F38 1.342(4)
B34 F37 1.346(5)
B34 F36 1.393(5)
B34 F35 1.394(4)
B39 F43 1.343(5)
B39 F42 1.354(4)
B39 F41 1.379(4)
B39 F40 1.400(4)
C44 C45 1.470(6)
C45 O46 1.437(5)
O46 C47 1.448(5)
C47 C48 1.473(6)
C49 C50 1.502(7)
C50 O51 1.429(5)
O51 C52 1.430(5)
C52 C53 1.497(8)
C54 C55 1.487(6)
C55 O56 1.429(5)
O56 C57 1.416(5)
C57 C58 1.485(7)

loop_
_geom_hbond_atom_site_label_D
_geom_hbond_atom_site_label_H
_geom_hbond_atom_site_label_A
_geom_hbond_distance_DH
_geom_hbond_distance_HA
_geom_hbond_distance_DA
_geom_hbond_angle_DHA
N10 H10 O51 0.88 1.84 2.715(4) 169.8
N15 H15 O56 0.88 1.97 2.836(5) 167.0
N26 H26 F41 0.88 1.99 2.843(3) 163.5
N31 H31 O46 0.88 1.99 2.808(4) 155.1
